data_9009555
loop_
_publ_author_name
'Rastsvetaeva R K'
'Khomyakov A P'
'Andrianov V I'
'Gusev A I'

_publ_section_title
;
 Crystal structure of alluaivite
 Note: eudialyte-type structure
;
_journal_name_full 'Doklady Akademii Nauk SSSR'
_journal_page_first 1379
_journal_page_last 1383
_journal_volume 312
_journal_year 1990
_chemical_formula_sum 'Ca9 Ce0.18 Cl1.6 H6 K0.33 Mn3 Na37.56 Nb1.38 O163.07 Si52 Sr0.6 Ti4.62'
_chemical_name_mineral Alluaivite
_space_group_IT_number 166
_symmetry_space_group_name_Hall '-R 3 2"'
_symmetry_space_group_name_H-M 'R -3 m :H'
_cell_angle_alpha 90
_cell_angle_beta 90
_cell_angle_gamma 120
_cell_length_a 14.046
_cell_length_b 14.046
_cell_length_c 60.600
_cell_formula_units_Z 3
_cell_volume 10354.009
_cod_original_sg_symbol_H-M 'R -3 m'
_cod_original_formula_sum 'Na37.56 (Ca9 Mn3) (Nb1.38 K.33) Ce.18 Sr.6 Ti4.62 Si52 O163.07 Cl1.6 H6'
_cod_database_code 9009555

loop_
_symmetry_equiv_pos_as_xyz
x,y,z
2/3+x,1/3+y,1/3+z
1/3+x,2/3+y,2/3+z
x,x-y,z
2/3+x,1/3+x-y,1/3+z
1/3+x,2/3+x-y,2/3+z
y,x,-z
2/3+y,1/3+x,1/3-z
1/3+y,2/3+x,2/3-z
-x+y,y,z
2/3-x+y,1/3+y,1/3+z
1/3-x+y,2/3+y,2/3+z
-x,-x+y,-z
2/3-x,1/3-x+y,1/3-z
1/3-x,2/3-x+y,2/3-z
-y,-x,z
2/3-y,1/3-x,1/3+z
1/3-y,2/3-x,2/3+z
x-y,-y,-z
2/3+x-y,1/3-y,1/3-z
1/3+x-y,2/3-y,2/3-z
y,-x+y,-z
2/3+y,1/3-x+y,1/3-z
1/3+y,2/3-x+y,2/3-z
-x+y,-x,z
2/3-x+y,1/3-x,1/3+z
1/3-x+y,2/3-x,2/3+z
-x,-y,-z
2/3-x,1/3-y,1/3-z
1/3-x,2/3-y,2/3-z
-y,x-y,z
2/3-y,1/3+x-y,1/3+z
1/3-y,2/3+x-y,2/3+z
x-y,x,-z
2/3+x-y,1/3+x,1/3-z
1/3+x-y,2/3+x,2/3-z

loop_
_atom_site_type_symbol
_atom_site_label
_atom_site_fract_x
_atom_site_fract_y
_atom_site_fract_z
_atom_site_occupancy
_atom_site_U_iso_or_equiv
_atom_site_attached_hydrogens
Na Na1 0.48640 0.24320 0.48200 1.00000 0.03800 0
Na Na2 0.55740 0.44260 0.40900 1.00000 0.04433 0
Na Na3 0.23600 0.11800 0.36220 1.00000 0.03673 0
Na Na4 0.22460 0.44920 0.33510 0.78000 0.04559 0
Na Na5 0.41400 0.58600 0.42210 0.97000 0.08739 0
Na Na6 0.10430 0.55220 0.08940 0.90000 0.03926 0
Na Na7 0.33333 0.16667 0.16667 1.00000 0.03800 0
Na Na8 0.50000 0.50000 0.00000 0.22000 0.06713 0
Ca Ca1 0.73760 0.00000 0.00000 0.75000 0.00798 0
Ca Ca2 0.73960 0.73960 0.50000 0.75000 0.00861 0
Mn Mn1 0.73760 0.00000 0.00000 0.25000 0.00798 0
Mn Mn2 0.73960 0.73960 0.50000 0.25000 0.00861 0
Nb Nb1 0.34190 0.17100 0.41630 0.23000 0.01659 0
K K2 0.00000 0.00000 0.50000 0.33000 0.06079 0
Ce Ce3 0.41400 0.58600 0.42210 0.03000 0.08739 0
Sr Sr4 0.10430 0.55220 0.08940 0.10000 0.03926 0
Ti Ti3 0.34190 0.17100 0.41630 0.77000 0.01659 0
Si Si1 0.20630 0.41270 0.46080 1.00000 0.01229 0
Si Si2 0.52490 0.26250 0.37350 1.00000 0.01672 0
Si Si3 0.08480 0.54240 0.37120 1.00000 0.01317 0
Si Si4 0.40470 0.59530 0.20950 1.00000 0.01191 0
Si Si5 0.34960 0.28470 0.21570 1.00000 0.01191 0
Si Si6 0.06250 0.34260 0.28420 1.00000 0.01545 0
Si Si7 0.33333 0.66667 0.37810 1.00000 0.01520 0
Si Si8 0.33333 0.66667 0.47150 1.00000 0.02280 0
O O1 0.17170 0.34340 0.39140 1.00000 0.02153 0
O O2 0.02580 0.51300 0.34810 1.00000 0.02153 0
O O3 0.55270 0.44730 0.31240 1.00000 0.03166 0
O O4 0.18250 0.36510 0.48480 1.00000 0.01646 0
O O5 0.44330 0.55670 0.23070 1.00000 0.03166 0
O O6 0.47380 0.23690 0.39820 1.00000 0.02786 0
O O7 0.06230 0.12470 0.45430 1.00000 0.02406 0
O O8 0.48950 0.02100 0.44420 1.00000 0.01773 0
O O9 0.60380 0.39620 0.37200 1.00000 0.02533 0
O O10 0.43130 0.56870 0.18620 1.00000 0.03166 0
O O11 0.39190 0.60810 0.36720 1.00000 0.09752 0
O O12 0.26910 0.03900 0.39800 1.00000 0.02406 0
O O13 0.27810 0.37450 0.44580 1.00000 0.02406 0
O O14 0.07290 0.70260 0.30970 1.00000 0.02153 0
O O15 0.68970 0.61470 0.19070 1.00000 0.02026 0
O O16 0.05420 0.43950 0.38770 1.00000 0.03546 0
O O17 0.44240 0.35940 0.23330 1.00000 0.02280 0
O O18 0.27340 0.54670 0.45910 1.00000 0.03293 0
O O19 0.33333 0.66667 0.40410 1.00000 0.01900 0
O O20 0.33333 0.66667 0.49640 1.00000 0.04559 0
O Wat21 0.00000 0.00000 0.50000 0.67000 0.06079 2
O Wat22 0.66667 0.33333 0.44830 1.00000 0.12665 2
O Wat23 0.33333 0.66667 0.05000 0.20000 0.04179 2
Cl Cl 0.00000 0.00000 0.35430 0.80000 0.02913 0
